data_2020659
loop_
_publ_author_name
'Ren, Yi'
'Lee, Semin'
'Bertke, Jeffery'
'Gray, Danielle L.'
'Moore, Jeffrey S.'

_publ_section_title
;
 Synthesis and structures of
 11,11,12,12-tetracyano-2,6-diiodo-9,10-anthraquinodimethane and its 2:1
 cocrystals with anthracene, pyrene and tetrathiafulvalene
;
_journal_issue 12
_journal_name_full 'Acta Crystallographica Section C'
_journal_page_first 923
_journal_page_last 931
_journal_paper_doi 10.1107/S2053229616016387
_journal_volume 72
_journal_year 2016
_chemical_formula_iupac '2C20 H6 I2 N4, C6 H4 S4'
_chemical_formula_moiety '2(C20 H6 I2 N4), C6 H4 S4'
_chemical_formula_sum 'C46 H16 I4 N8 S4'
_chemical_formula_weight 1326.50
_chemical_name_systematic
;
11,11,12,12-Tetracyano-2,6-diiodo-9,10-anthraquinodimethane--tetrathiafulvalene
(2/1)
;
_space_group_crystal_system triclinic
_space_group_IT_number 2
_space_group_name_Hall '-P 1'
_space_group_name_H-M_alt 'P -1'
_symmetry_space_group_name_Hall '-P 1'
_symmetry_space_group_name_H-M 'P -1'
_atom_sites_solution_hydrogens geom
_audit_creation_method SHELXL-2014/6
_cell_angle_alpha 80.247(9)
_cell_angle_beta 74.695(9)
_cell_angle_gamma 70.392(8)
_cell_formula_units_Z 1
_cell_length_a 8.615(2)
_cell_length_b 11.631(3)
_cell_length_c 12.450(3)
_cell_measurement_reflns_used 9509
_cell_measurement_temperature 273(2)
_cell_measurement_theta_max 27.16
_cell_measurement_theta_min 2.64
_cell_volume 1129.0(5)
_computing_cell_refinement
;
SAINT (Bruker, 2014)
;
_computing_data_collection
;
APEX2 (Bruker, 2014)
;
_computing_data_reduction
;
<i>XPREP</i> (Bruker, 2014) and SADABS (Bruker, 2014)
;
_computing_molecular_graphics
;
SHELXTL (Bruker, 2014) and OLEX2 (Dolomanov <i>et al.</i>,
2009)
;
_computing_publication_material
;
<i>XCIF</i> (Bruker, 2014)
;
_computing_structure_refinement
;
SHELXL2014 (Sheldrick, 2015b)
;
_computing_structure_solution
;
SHELXT2014 (Sheldrick, 2015a)
;
_diffrn_ambient_temperature 273(2)
_diffrn_measured_fraction_theta_full 0.999
_diffrn_measured_fraction_theta_max 0.993
_diffrn_measurement_device 'Bruker D8 Venture/Photon 100'
_diffrn_measurement_method 'profile data from \f and \w scans'
_diffrn_radiation_monochromator 'multilayer mirrors'
_diffrn_radiation_source 'microfocus sealed tube'
_diffrn_radiation_type MoK\a
_diffrn_radiation_wavelength 0.71073
_diffrn_reflns_av_R_equivalents 0.0273
_diffrn_reflns_limit_h_max 11
_diffrn_reflns_limit_h_min -11
_diffrn_reflns_limit_k_max 14
_diffrn_reflns_limit_k_min -14
_diffrn_reflns_limit_l_max 15
_diffrn_reflns_limit_l_min -15
_diffrn_reflns_number 29346
_diffrn_reflns_theta_full 25.242
_diffrn_reflns_theta_max 27.201
_diffrn_reflns_theta_min 2.412
_exptl_absorpt_coefficient_mu 2.989
_exptl_absorpt_correction_T_max 0.97809
_exptl_absorpt_correction_T_min 0.92580
_exptl_absorpt_correction_type integration
_exptl_absorpt_process_details
;
(SADABS; Bruker, 2014)
;
_exptl_crystal_colour black
_exptl_crystal_density_diffrn 1.936
_exptl_crystal_density_method 'not measured'
_exptl_crystal_description prism
_exptl_crystal_F_000 624
_exptl_crystal_size_max 0.455
_exptl_crystal_size_mid 0.272
_exptl_crystal_size_min 0.116
_refine_diff_density_max 1.714
_refine_diff_density_min -1.199
_refine_ls_extinction_coef 0.0373(11)
_refine_ls_extinction_expression Fc^*^=kFc[1+0.001xFc^2^\l^3^/sin(2\q)]^-1/4^
_refine_ls_extinction_method SHELXL
_refine_ls_goodness_of_fit_ref 1.036
_refine_ls_hydrogen_treatment constr
_refine_ls_matrix_type full
_refine_ls_number_parameters 281
_refine_ls_number_reflns 4993
_refine_ls_number_restraints 0
_refine_ls_restrained_S_all 1.036
_refine_ls_R_factor_all 0.0442
_refine_ls_R_factor_gt 0.0406
_refine_ls_shift/su_max 0.002
_refine_ls_shift/su_mean 0.000
_refine_ls_structure_factor_coef Fsqd
_refine_ls_weighting_details 'w=1/[\s^2^(Fo^2^)+(0.0457P)^2^+2.8841P] where P=(Fo^2^+2Fc^2^)/3'
_refine_ls_weighting_scheme calc
_refine_ls_wR_factor_gt 0.1012
_refine_ls_wR_factor_ref 0.1036
_reflns_number_gt 4572
_reflns_number_total 4993
_reflns_threshold_expression 'I > 2\s(I)'
_cod_data_source_file yo3023sup1.cif
_cod_data_source_block III
_cod_depositor_comments
;
Adding full bibliography for 2020656--2020659.cif.

2019-10-16
Z value and formula fixed to values more according to usual
chemical conventions.                 miguel
;
_cod_original_formula_sum 'C23 H8 I2 N4 S2'
_cod_original_formula_weight 658.25
_cod_original_formula_moiety 'C20 H6 I2 N4, 0.5(C6 H4 S4)'
_cod_original_formula_iupac 'C20 H6 I2 N4, 0.5C6 H4 S4'
_cod_original_formula_units_Z 2
_cod_database_code 2020659
_cod_database_fobs_code 2020659
_shelx_space_group_comment
;
The symmetry employed for this shelxl refinement is uniquely defined
by the following loop, which should always be used as a source of
symmetry information in preference to the above space-group names.
They are only intended as comments.
;
_shelx_estimated_absorpt_t_min 0.343
_shelx_estimated_absorpt_t_max 0.723
_shelxl_version_number 2014/6

loop_
_space_group_symop_operation_xyz
'x, y, z'
'-x, -y, -z'

loop_
_atom_site_type_symbol
_atom_site_label
_atom_site_fract_x
_atom_site_fract_y
_atom_site_fract_z
_atom_site_U_iso_or_equiv
_atom_site_adp_type
_atom_site_calc_flag
_atom_site_occupancy
I I1 0.79542(4) 1.18759(3) 0.96735(3) 0.05333(13) Uani d 1
I I2 1.25872(5) 0.29582(3) 0.57238(3) 0.07177(15) Uani d 1
N N1 1.2833(7) 1.0080(5) 0.4452(4) 0.0795(14) Uani d 1
N N2 1.2746(7) 0.6866(5) 0.3438(4) 0.0766(14) Uani d 1
N N3 0.4216(5) 1.0444(4) 0.8397(5) 0.0657(12) Uani d 1
N N4 0.4563(5) 0.7109(4) 0.7340(4) 0.0601(10) Uani d 1
C C1 0.9011(5) 1.0500(3) 0.8589(3) 0.0388(8) Uani d 1
C C2 1.0566(5) 1.0435(4) 0.7869(4) 0.0421(8) Uani d 1
H H2 1.1132 1.0980 0.7900 0.051 Uiso calc 1
C C3 1.1270(5) 0.9564(4) 0.7110(3) 0.0401(8) Uani d 1
H H3 1.2332 0.9505 0.6650 0.048 Uiso calc 1
C C4 1.0414(4) 0.8766(3) 0.7020(3) 0.0350(7) Uani d 1
C C5 1.1037(4) 0.7892(3) 0.6161(3) 0.0360(7) Uani d 1
C C6 1.0562(5) 0.6759(3) 0.6477(3) 0.0370(7) Uani d 1
C C7 1.1595(5) 0.5644(4) 0.6067(3) 0.0437(9) Uani d 1
H H7 1.2625 0.5598 0.5568 0.052 Uiso calc 1
C C8 1.1085(6) 0.4604(4) 0.6402(4) 0.0461(9) Uani d 1
C C9 0.9592(6) 0.4636(4) 0.7182(4) 0.0454(9) Uani d 1
H H9 0.9278 0.3927 0.7420 0.054 Uiso calc 1
C C10 0.8578(5) 0.5732(4) 0.7600(3) 0.0400(8) Uani d 1
H H10 0.7579 0.5757 0.8128 0.048 Uiso calc 1
C C11 0.9022(4) 0.6802(3) 0.7246(3) 0.0350(7) Uani d 1
C C12 0.7950(4) 0.7993(3) 0.7659(3) 0.0329(7) Uani d 1
C C13 0.8846(4) 0.8827(3) 0.7772(3) 0.0331(7) Uani d 1
C C14 0.8180(5) 0.9676(3) 0.8569(3) 0.0368(7) Uani d 1
H H14 0.7176 0.9689 0.9087 0.044 Uiso calc 1
C C15 1.1941(5) 0.8135(4) 0.5111(3) 0.0423(8) Uani d 1
C C16 1.2413(6) 0.9236(4) 0.4769(4) 0.0516(10) Uani d 1
C C17 1.2375(6) 0.7395(5) 0.4204(4) 0.0549(11) Uani d 1
C C18 0.6243(4) 0.8335(3) 0.7830(3) 0.0362(7) Uani d 1
C C19 0.5145(5) 0.9524(4) 0.8147(4) 0.0447(9) Uani d 1
C C20 0.5350(5) 0.7613(4) 0.7567(4) 0.0432(9) Uani d 1
S S1 0.20489(15) 0.56951(10) 0.90038(10) 0.0505(3) Uani d 1
S S2 0.17172(15) 0.32114(10) 0.94620(10) 0.0509(3) Uani d 1
C C21 0.0782(5) 0.4771(4) 0.9691(3) 0.0416(8) Uani d 1
C C22 0.3719(6) 0.4506(4) 0.8411(5) 0.0583(12) Uani d 1
H H22 0.4695 0.4648 0.7957 0.070 Uiso calc 1
C C23 0.3572(5) 0.3372(4) 0.8623(4) 0.0558(11) Uani d 1
H H23 0.4441 0.2701 0.8327 0.067 Uiso calc 1

loop_
_atom_site_aniso_label
_atom_site_aniso_U_11
_atom_site_aniso_U_22
_atom_site_aniso_U_33
_atom_site_aniso_U_12
_atom_site_aniso_U_13
_atom_site_aniso_U_23
I1 0.0614(2) 0.04952(18) 0.05221(19) -0.01940(14) -0.00738(13) -0.01638(13)
I2 0.0840(3) 0.0458(2) 0.0699(2) -0.00116(16) -0.00381(19) -0.02337(15)
N1 0.101(4) 0.083(3) 0.053(3) -0.045(3) -0.006(2) 0.013(2)
N2 0.077(3) 0.104(4) 0.050(2) -0.039(3) 0.009(2) -0.025(2)
N3 0.0398(19) 0.049(2) 0.107(4) -0.0096(17) -0.007(2) -0.025(2)
N4 0.0417(19) 0.052(2) 0.091(3) -0.0185(17) -0.012(2) -0.016(2)
C1 0.0401(19) 0.0373(18) 0.0399(19) -0.0118(15) -0.0090(15) -0.0057(15)
C2 0.0399(19) 0.042(2) 0.049(2) -0.0189(16) -0.0117(17) -0.0022(17)
C3 0.0312(17) 0.046(2) 0.043(2) -0.0158(15) -0.0047(15) 0.0003(16)
C4 0.0299(16) 0.0368(18) 0.0361(18) -0.0099(14) -0.0064(14) 0.0008(14)
C5 0.0267(16) 0.0402(18) 0.0367(18) -0.0071(14) -0.0055(13) -0.0007(14)
C6 0.0333(17) 0.0413(19) 0.0341(17) -0.0093(14) -0.0052(14) -0.0054(14)
C7 0.040(2) 0.045(2) 0.039(2) -0.0038(16) -0.0035(16) -0.0100(16)
C8 0.054(2) 0.0353(19) 0.044(2) -0.0019(17) -0.0115(18) -0.0129(16)
C9 0.051(2) 0.0365(19) 0.049(2) -0.0120(17) -0.0135(18) -0.0050(16)
C10 0.0392(19) 0.0398(19) 0.0408(19) -0.0128(15) -0.0086(16) -0.0016(15)
C11 0.0321(17) 0.0356(17) 0.0352(17) -0.0078(14) -0.0072(14) -0.0035(14)
C12 0.0332(17) 0.0350(17) 0.0288(16) -0.0132(14) -0.0015(13) -0.0008(13)
C13 0.0304(16) 0.0334(17) 0.0345(17) -0.0103(13) -0.0054(13) -0.0019(13)
C14 0.0324(17) 0.0382(18) 0.0374(18) -0.0116(14) -0.0034(14) -0.0022(14)
C15 0.0329(18) 0.049(2) 0.0389(19) -0.0105(16) -0.0014(15) -0.0026(16)
C16 0.051(2) 0.057(3) 0.039(2) -0.017(2) -0.0002(18) 0.0036(19)
C17 0.046(2) 0.074(3) 0.041(2) -0.023(2) 0.0038(18) -0.007(2)
C18 0.0307(17) 0.0342(17) 0.0401(19) -0.0114(14) -0.0002(14) -0.0029(14)
C19 0.0301(18) 0.042(2) 0.060(2) -0.0124(16) -0.0030(17) -0.0078(18)
C20 0.0315(18) 0.040(2) 0.052(2) -0.0095(15) -0.0001(16) -0.0064(17)
S1 0.0518(6) 0.0407(5) 0.0554(6) -0.0149(4) 0.0014(5) -0.0143(4)
S2 0.0518(6) 0.0380(5) 0.0569(6) -0.0120(4) -0.0028(5) -0.0071(4)
C21 0.044(2) 0.0396(19) 0.0395(19) -0.0117(16) -0.0059(16) -0.0065(15)
C22 0.041(2) 0.052(3) 0.080(3) -0.0157(19) 0.000(2) -0.019(2)
C23 0.036(2) 0.051(2) 0.075(3) -0.0045(18) -0.003(2) -0.026(2)

loop_
_atom_type_symbol
_atom_type_description
_atom_type_scat_dispersion_real
_atom_type_scat_dispersion_imag
_atom_type_scat_source
C C 0.0033 0.0016 'International Tables Vol C Tables 4.2.6.8 and 6.1.1.4'
H H 0.0000 0.0000 'International Tables Vol C Tables 4.2.6.8 and 6.1.1.4'
N N 0.0061 0.0033 'International Tables Vol C Tables 4.2.6.8 and 6.1.1.4'
S S 0.1246 0.1234 'International Tables Vol C Tables 4.2.6.8 and 6.1.1.4'
I I -0.4742 1.8119 'International Tables Vol C Tables 4.2.6.8 and 6.1.1.4'

loop_
_exptl_crystal_face_index_h
_exptl_crystal_face_index_k
_exptl_crystal_face_index_l
_exptl_crystal_face_perp_dist
1.00 0.00 0.00 0.0360
-1.00 0.00 0.00 0.0580
0.00 0.00 1.00 0.1750
0.00 0.00 -1.00 0.1110
0.00 1.00 1.00 0.1000
0.00 -1.00 -1.00 0.1020
-2.00 -1.00 2.00 0.1350
0.00 -2.00 1.00 0.2030

loop_
_geom_angle_atom_site_label_1
_geom_angle_atom_site_label_2
_geom_angle_atom_site_label_3
_geom_angle_site_symmetry_1
_geom_angle
C14 C1 C2 . 120.5(4)
C14 C1 I1 . 121.1(3)
C2 C1 I1 . 118.5(3)
C3 C2 C1 . 119.9(4)
C3 C2 H2 . 120.1
C1 C2 H2 . 120.1
C2 C3 C4 . 121.1(3)
C2 C3 H3 . 119.5
C4 C3 H3 . 119.5
C3 C4 C13 . 118.4(3)
C3 C4 C5 . 123.3(3)
C13 C4 C5 . 118.3(3)
C15 C5 C6 . 121.6(4)
C15 C5 C4 . 122.5(4)
C6 C5 C4 . 115.8(3)
C7 C6 C11 . 119.0(4)
C7 C6 C5 . 122.6(3)
C11 C6 C5 . 118.4(3)
C8 C7 C6 . 120.0(4)
C8 C7 H7 . 120.0
C6 C7 H7 . 120.0
C7 C8 C9 . 121.1(4)
C7 C8 I2 . 119.6(3)
C9 C8 I2 . 119.3(3)
C10 C9 C8 . 119.1(4)
C10 C9 H9 . 120.5
C8 C9 H9 . 120.5
C9 C10 C11 . 121.2(4)
C9 C10 H10 . 119.4
C11 C10 H10 . 119.4
C10 C11 C6 . 119.6(3)
C10 C11 C12 . 122.6(3)
C6 C11 C12 . 117.9(3)
C18 C12 C13 . 122.2(3)
C18 C12 C11 . 121.5(3)
C13 C12 C11 . 116.0(3)
C14 C13 C4 . 120.0(3)
C14 C13 C12 . 122.2(3)
C4 C13 C12 . 117.8(3)
C1 C14 C13 . 120.0(3)
C1 C14 H14 . 120.0
C13 C14 H14 . 120.0
C5 C15 C17 . 124.5(4)
C5 C15 C16 . 123.2(4)
C17 C15 C16 . 112.1(4)
N1 C16 C15 . 176.7(5)
N2 C17 C15 . 175.6(6)
C12 C18 C20 . 123.4(3)
C12 C18 C19 . 123.8(3)
C20 C18 C19 . 112.3(3)
N3 C19 C18 . 176.8(4)
N4 C20 C18 . 175.5(4)
C22 S1 C21 . 94.9(2)
C23 S2 C21 . 95.6(2)
C21 C21 S1 2_567 122.4(4)
C21 C21 S2 2_567 123.5(4)
S1 C21 S2 . 114.0(2)
C23 C22 S1 . 118.3(4)
C23 C22 H22 . 120.9
S1 C22 H22 . 120.9
C22 C23 S2 . 117.2(3)
C22 C23 H23 . 121.4
S2 C23 H23 . 121.4

loop_
_geom_bond_atom_site_label_1
_geom_bond_atom_site_label_2
_geom_bond_site_symmetry_2
_geom_bond_distance
I1 C1 . 2.079(4)
I2 C8 . 2.088(4)
N1 C16 . 1.132(7)
N2 C17 . 1.139(6)
N3 C19 . 1.135(6)
N4 C20 . 1.143(6)
C1 C14 . 1.381(5)
C1 C2 . 1.387(6)
C2 C3 . 1.378(6)
C2 H2 . 0.9300
C3 C4 . 1.398(5)
C3 H3 . 0.9300
C4 C13 . 1.413(5)
C4 C5 . 1.471(5)
C5 C15 . 1.371(5)
C5 C6 . 1.470(5)
C6 C7 . 1.395(5)
C6 C11 . 1.408(5)
C7 C8 . 1.385(6)
C7 H7 . 0.9300
C8 C9 . 1.386(6)
C9 C10 . 1.377(6)
C9 H9 . 0.9300
C10 C11 . 1.390(5)
C10 H10 . 0.9300
C11 C12 . 1.473(5)
C12 C18 . 1.355(5)
C12 C13 . 1.470(5)
C13 C14 . 1.393(5)
C14 H14 . 0.9300
C15 C17 . 1.430(6)
C15 C16 . 1.435(6)
C18 C20 . 1.437(5)
C18 C19 . 1.440(5)
S1 C22 . 1.725(5)
S1 C21 . 1.750(4)
S2 C23 . 1.712(5)
S2 C21 . 1.759(4)
C21 C21 2_567 1.342(8)
C22 C23 . 1.343(7)
C22 H22 . 0.9300
C23 H23 . 0.9300

loop_
_geom_hbond_atom_site_label_D
_geom_hbond_atom_site_label_H
_geom_hbond_atom_site_label_A
_geom_hbond_site_symmetry_A
_geom_hbond_distance_DH
_geom_hbond_distance_HA
_geom_hbond_distance_DA
_geom_hbond_angle_DHA
C23 H23 N3 1_545 0.93 2.68 3.310(6) 125.5

loop_
_geom_torsion_atom_site_label_1
_geom_torsion_atom_site_label_2
_geom_torsion_atom_site_label_3
_geom_torsion_atom_site_label_4
_geom_torsion_site_symmetry_4
_geom_torsion
C14 C1 C2 C3 . 1.6(6)
I1 C1 C2 C3 . -177.5(3)
C1 C2 C3 C4 . 2.5(6)
C2 C3 C4 C13 . -3.6(6)
C2 C3 C4 C5 . 174.5(4)
C3 C4 C5 C15 . -32.7(6)
C13 C4 C5 C15 . 145.4(4)
C3 C4 C5 C6 . 150.1(4)
C13 C4 C5 C6 . -31.8(5)
C15 C5 C6 C7 . 34.5(6)
C4 C5 C6 C7 . -148.3(4)
C15 C5 C6 C11 . -147.0(4)
C4 C5 C6 C11 . 30.2(5)
C11 C6 C7 C8 . 1.1(6)
C5 C6 C7 C8 . 179.5(4)
C6 C7 C8 C9 . -2.9(6)
C6 C7 C8 I2 . 177.1(3)
C7 C8 C9 C10 . 2.1(6)
I2 C8 C9 C10 . -177.9(3)
C8 C9 C10 C11 . 0.5(6)
C9 C10 C11 C6 . -2.3(6)
C9 C10 C11 C12 . 178.7(4)
C7 C6 C11 C10 . 1.5(5)
C5 C6 C11 C10 . -177.0(3)
C7 C6 C11 C12 . -179.5(3)
C5 C6 C11 C12 . 2.0(5)
C10 C11 C12 C18 . -39.3(5)
C6 C11 C12 C18 . 141.7(4)
C10 C11 C12 C13 . 146.1(4)
C6 C11 C12 C13 . -32.9(5)
C3 C4 C13 C14 . 0.8(5)
C5 C4 C13 C14 . -177.4(3)
C3 C4 C13 C12 . 179.3(3)
C5 C4 C13 C12 . 1.1(5)
C18 C12 C13 C14 . 35.1(5)
C11 C12 C13 C14 . -150.3(3)
C18 C12 C13 C4 . -143.3(4)
C11 C12 C13 C4 . 31.2(5)
C2 C1 C14 C13 . -4.4(6)
I1 C1 C14 C13 . 174.7(3)
C4 C13 C14 C1 . 3.2(5)
C12 C13 C14 C1 . -175.3(3)
C6 C5 C15 C17 . 5.9(6)
C4 C5 C15 C17 . -171.1(4)
C6 C5 C15 C16 . 179.4(4)
C4 C5 C15 C16 . 2.4(6)
C13 C12 C18 C20 . 170.4(3)
C11 C12 C18 C20 . -3.9(6)
C13 C12 C18 C19 . -0.6(6)
C11 C12 C18 C19 . -174.9(4)
C22 S1 C21 C21 2_567 -178.8(5)
C22 S1 C21 S2 . -0.5(3)
C23 S2 C21 C21 2_567 179.0(5)
C23 S2 C21 S1 . 0.7(3)
C21 S1 C22 C23 . 0.0(5)
S1 C22 C23 S2 . 0.5(6)
C21 S2 C23 C22 . -0.7(5)
